data_7005462
loop_
_publ_author_name
'Alvarez, Celedonio M.'
'Garc\'ia-Rodr\'iguez, Ra\'ul'
'Miguel, Daniel'

_publ_section_title
;
 Pyridine-2-carboxaldehyde as ligand: synthesis and derivatization of
 carbonyl complexes.
;
_journal_issue 32
_journal_name_full 'Dalton transactions (Cambridge, England : 2003)'
_journal_page_first 3546
_journal_page_last 3554
_journal_paper_doi 10.1039/b702418e
_journal_year 2007
_chemical_formula_sum 'C9 H5 Cl Mn N O8'
_chemical_formula_weight 345.53
_chemical_name_systematic
;
?
;
_space_group_IT_number 13
_symmetry_cell_setting monoclinic
_symmetry_space_group_name_Hall '-P 2yc'
_symmetry_space_group_name_H-M 'P 1 2/c 1'
_atom_sites_solution_hydrogens geom
_atom_sites_solution_primary direct
_atom_sites_solution_secondary difmap
_audit_creation_method SHELXL-97
_cell_angle_alpha 90.00
_cell_angle_beta 98.857(8)
_cell_angle_gamma 90.00
_cell_formula_units_Z 4
_cell_length_a 11.206(5)
_cell_length_b 7.084(3)
_cell_length_c 16.026(7)
_cell_measurement_temperature 293(2)
_cell_volume 1257.0(9)
_computing_cell_refinement 'Bruker SMART'
_computing_data_collection 'Bruker SMART'
_computing_data_reduction 'Bruker SHELXTL'
_computing_molecular_graphics 'Bruker SHELXTL'
_computing_publication_material 'Bruker SHELXTL'
_computing_structure_refinement 'SHELXL-97 (Sheldrick, 1997)'
_computing_structure_solution 'SHELXS-97 (Sheldrick, 1990)'
_diffrn_ambient_temperature 293(2)
_diffrn_measured_fraction_theta_full 0.998
_diffrn_measured_fraction_theta_max 0.998
_diffrn_measurement_device_type 'CCD area detector'
_diffrn_measurement_method 'phi and omega scans'
_diffrn_radiation_monochromator graphite
_diffrn_radiation_source 'fine-focus sealed tube'
_diffrn_radiation_type MoK\a
_diffrn_radiation_wavelength 0.71073
_diffrn_reflns_av_R_equivalents 0.0184
_diffrn_reflns_av_sigmaI/netI 0.0139
_diffrn_reflns_limit_h_max 9
_diffrn_reflns_limit_h_min -12
_diffrn_reflns_limit_k_max 7
_diffrn_reflns_limit_k_min -6
_diffrn_reflns_limit_l_max 17
_diffrn_reflns_limit_l_min -16
_diffrn_reflns_number 5364
_diffrn_reflns_theta_full 23.27
_diffrn_reflns_theta_max 23.27
_diffrn_reflns_theta_min 1.84
_exptl_absorpt_coefficient_mu 1.300
_exptl_absorpt_correction_T_max 1.000000
_exptl_absorpt_correction_T_min 0.747138
_exptl_absorpt_correction_type multi-scan
_exptl_absorpt_process_details SADABS
_exptl_crystal_colour 'DARK RED'
_exptl_crystal_density_diffrn 1.826
_exptl_crystal_density_method 'not measured'
_exptl_crystal_description BLOCK
_exptl_crystal_F_000 688
_exptl_crystal_size_max 0.43
_exptl_crystal_size_mid 0.36
_exptl_crystal_size_min 0.24
_refine_diff_density_max 0.289
_refine_diff_density_min -0.250
_refine_diff_density_rms 0.045
_refine_ls_extinction_coef 0.0025(7)
_refine_ls_extinction_expression Fc^*^=kFc[1+0.001xFc^2^\l^3^/sin(2\q)]^-1/4^
_refine_ls_extinction_method SHELXL
_refine_ls_goodness_of_fit_ref 1.054
_refine_ls_hydrogen_treatment constr
_refine_ls_matrix_type full
_refine_ls_number_parameters 182
_refine_ls_number_reflns 1809
_refine_ls_number_restraints 0
_refine_ls_restrained_S_all 1.054
_refine_ls_R_factor_all 0.0309
_refine_ls_R_factor_gt 0.0283
_refine_ls_shift/su_max 0.001
_refine_ls_shift/su_mean 0.000
_refine_ls_structure_factor_coef Fsqd
_refine_ls_weighting_details 'calc w=1/[\s^2^(Fo^2^)+(0.0371P)^2^+0.9701P] where P=(Fo^2^+2Fc^2^)/3'
_refine_ls_weighting_scheme calc
_refine_ls_wR_factor_gt 0.0731
_refine_ls_wR_factor_ref 0.0749
_reflns_number_gt 1678
_reflns_number_total 1809
_reflns_threshold_expression >2sigma(I)
_cod_data_source_file b702418e.txt
_cod_data_source_block Compound_3a_rg263am
_cod_depositor_comments
;
The following automatic conversions were performed:
'_symmetry_cell_setting' value 'Monoclinic' changed to 'monoclinic'
according to '/home/saulius/struct/CIF-dictionaries/cif_core.dic'
dictionary named 'cif_core.dic' version 2.4.1 from 2010-06-29.

Automatic conversion script
Id: cif_fix_enum 1527 2010-12-29 10:47:43Z saulius 
;
_cod_original_cell_volume 1257.1(9)
_cod_original_sg_symbol_H-M P2/c
_cod_database_code 7005462

loop_
_symmetry_equiv_pos_as_xyz
'x, y, z'
'-x, y, -z+1/2'
'-x, -y, -z'
'x, -y, z-1/2'

loop_
_atom_site_label
_atom_site_type_symbol
_atom_site_fract_x
_atom_site_fract_y
_atom_site_fract_z
_atom_site_U_iso_or_equiv
_atom_site_adp_type
_atom_site_occupancy
_atom_site_symmetry_multiplicity
_atom_site_calc_flag
_atom_site_refinement_flags
_atom_site_disorder_assembly
_atom_site_disorder_group
Mn1 Mn 0.33980(3) 0.31963(6) 0.57825(2) 0.04579(19) Uani 1 1 d . . .
N1 N 0.23950(17) 0.1271(3) 0.50322(12) 0.0384(5) Uani 1 1 d . . .
C1 C 0.4794(3) 0.2123(5) 0.56578(19) 0.0581(8) Uani 1 1 d . . .
O1 O 0.5692(2) 0.1432(4) 0.56113(17) 0.0826(8) Uani 1 1 d . . .
C2 C 0.4237(3) 0.5172(6) 0.6285(2) 0.0732(10) Uani 1 1 d . . .
O2 O 0.4806(3) 0.6400(5) 0.6565(2) 0.1201(13) Uani 1 1 d . . .
C3 C 0.3488(3) 0.1947(6) 0.6761(2) 0.0650(9) Uani 1 1 d . . .
O3 O 0.3581(2) 0.1104(5) 0.73695(16) 0.1042(10) Uani 1 1 d . . .
O4 O 0.32010(17) 0.4505(3) 0.46394(12) 0.0508(5) Uani 1 1 d . . .
C11 C 0.1958(2) -0.0365(4) 0.52315(18) 0.0505(7) Uani 1 1 d . . .
H11 H 0.2107 -0.0761 0.5791 0.061 Uiso 1 1 calc R . .
C12 C 0.1295(3) -0.1505(4) 0.4647(2) 0.0605(8) Uani 1 1 d . . .
H12 H 0.0997 -0.2648 0.4813 0.073 Uiso 1 1 calc R . .
C13 C 0.1070(3) -0.0971(4) 0.3826(2) 0.0600(8) Uani 1 1 d . . .
H13 H 0.0629 -0.1744 0.3422 0.072 Uiso 1 1 calc R . .
C14 C 0.1503(2) 0.0721(4) 0.36059(17) 0.0507(7) Uani 1 1 d . . .
H14 H 0.1363 0.1130 0.3048 0.061 Uiso 1 1 calc R . .
C15 C 0.2146(2) 0.1804(4) 0.42182(15) 0.0385(6) Uani 1 1 d . . .
C16 C 0.2622(2) 0.3633(4) 0.40661(18) 0.0473(7) Uani 1 1 d . . .
H16 H 0.2484 0.4148 0.3526 0.057 Uiso 1 1 calc R . .
Cl1 Cl 0.12558(6) 0.50816(9) 0.65456(4) 0.0452(2) Uani 1 1 d . . .
O11 O 0.17301(16) 0.4378(3) 0.58061(11) 0.0508(5) Uani 1 1 d . . .
O12 O 0.1350(2) 0.3683(3) 0.71679(15) 0.0766(7) Uani 1 1 d . . .
O13 O 0.1946(3) 0.6646(3) 0.68614(16) 0.0840(8) Uani 1 1 d . . .
O14 O 0.0048(2) 0.5568(4) 0.62692(16) 0.0799(7) Uani 1 1 d . . .

loop_
_atom_site_aniso_label
_atom_site_aniso_U_11
_atom_site_aniso_U_22
_atom_site_aniso_U_33
_atom_site_aniso_U_23
_atom_site_aniso_U_13
_atom_site_aniso_U_12
Mn1 0.0356(3) 0.0643(3) 0.0377(3) -0.00821(19) 0.00648(17) 0.00386(19)
N1 0.0362(11) 0.0436(13) 0.0371(11) 0.0023(10) 0.0108(9) 0.0103(9)
C1 0.0433(17) 0.077(2) 0.0537(17) -0.0112(16) 0.0067(13) 0.0005(16)
O1 0.0437(13) 0.105(2) 0.1006(19) -0.0204(15) 0.0153(11) 0.0160(13)
C2 0.0490(18) 0.113(3) 0.060(2) -0.034(2) 0.0138(15) -0.007(2)
O2 0.0859(19) 0.163(3) 0.116(2) -0.083(2) 0.0302(17) -0.056(2)
C3 0.0426(16) 0.106(3) 0.0443(18) -0.0016(18) 0.0012(13) 0.0197(17)
O3 0.0809(17) 0.174(3) 0.0559(15) 0.0364(18) 0.0037(12) 0.0360(19)
O4 0.0544(11) 0.0501(11) 0.0501(11) -0.0047(10) 0.0152(9) -0.0079(9)
C11 0.0549(16) 0.0489(17) 0.0492(16) 0.0112(14) 0.0130(13) 0.0094(14)
C12 0.0693(19) 0.0405(16) 0.074(2) 0.0036(16) 0.0170(16) -0.0025(15)
C13 0.0679(19) 0.0508(18) 0.0593(19) -0.0098(15) 0.0037(15) -0.0057(15)
C14 0.0556(16) 0.0563(18) 0.0390(15) -0.0023(13) 0.0032(12) 0.0035(14)
C15 0.0377(13) 0.0422(15) 0.0366(14) 0.0002(11) 0.0093(10) 0.0085(11)
C16 0.0497(16) 0.0514(17) 0.0427(15) 0.0050(14) 0.0137(13) 0.0025(13)
Cl1 0.0478(4) 0.0469(4) 0.0438(4) -0.0027(3) 0.0163(3) 0.0033(3)
O11 0.0460(10) 0.0692(13) 0.0372(9) -0.0118(9) 0.0057(8) 0.0141(9)
O12 0.0800(15) 0.0791(16) 0.0801(16) 0.0321(13) 0.0419(12) 0.0178(13)
O13 0.111(2) 0.0704(16) 0.0752(16) -0.0313(13) 0.0290(14) -0.0265(14)
O14 0.0571(13) 0.0987(18) 0.0865(16) -0.0017(14) 0.0188(12) 0.0341(13)

loop_
_atom_type_symbol
_atom_type_description
_atom_type_scat_dispersion_real
_atom_type_scat_dispersion_imag
_atom_type_scat_source
C C 0.0033 0.0016 'International Tables Vol C Tables 4.2.6.8 and 6.1.1.4'
H H 0.0000 0.0000 'International Tables Vol C Tables 4.2.6.8 and 6.1.1.4'
N N 0.0061 0.0033 'International Tables Vol C Tables 4.2.6.8 and 6.1.1.4'
O O 0.0106 0.0060 'International Tables Vol C Tables 4.2.6.8 and 6.1.1.4'
Cl Cl 0.1484 0.1585 'International Tables Vol C Tables 4.2.6.8 and 6.1.1.4'
Mn Mn 0.3368 0.7283 'International Tables Vol C Tables 4.2.6.8 and 6.1.1.4'

loop_
_geom_angle_atom_site_label_1
_geom_angle_atom_site_label_2
_geom_angle_atom_site_label_3
_geom_angle
_geom_angle_site_symmetry_1
_geom_angle_site_symmetry_3
_geom_angle_publ_flag
C1 Mn1 C3 87.43(14) . . ?
C1 Mn1 C2 88.58(15) . . ?
C3 Mn1 C2 92.11(17) . . ?
C1 Mn1 O4 93.96(12) . . ?
C3 Mn1 O4 176.20(12) . . ?
C2 Mn1 O4 91.46(14) . . ?
C1 Mn1 N1 93.57(12) . . ?
C3 Mn1 N1 97.93(13) . . ?
C2 Mn1 N1 169.81(14) . . ?
O4 Mn1 N1 78.47(8) . . ?
C1 Mn1 O11 174.47(11) . . ?
C3 Mn1 O11 96.55(11) . . ?
C2 Mn1 O11 95.09(12) . . ?
O4 Mn1 O11 81.83(8) . . ?
N1 Mn1 O11 82.11(8) . . ?
C11 N1 C15 116.9(2) . . ?
C11 N1 Mn1 129.63(19) . . ?
C15 N1 Mn1 113.43(17) . . ?
O1 C1 Mn1 177.3(3) . . ?
O2 C2 Mn1 175.9(3) . . ?
O3 C3 Mn1 177.0(3) . . ?
C16 O4 Mn1 114.97(18) . . ?
N1 C11 C12 122.5(3) . . ?
C13 C12 C11 120.1(3) . . ?
C12 C13 C14 118.5(3) . . ?
C13 C14 C15 118.7(3) . . ?
N1 C15 C14 123.3(2) . . ?
N1 C15 C16 113.0(2) . . ?
C14 C15 C16 123.7(2) . . ?
O4 C16 C15 120.1(3) . . ?
O12 Cl1 O13 109.03(17) . . ?
O12 Cl1 O14 111.30(16) . . ?
O13 Cl1 O14 111.88(17) . . ?
O12 Cl1 O11 109.89(14) . . ?
O13 Cl1 O11 108.28(14) . . ?
O14 Cl1 O11 106.39(13) . . ?
Cl1 O11 Mn1 126.90(11) . . ?

loop_
_geom_bond_atom_site_label_1
_geom_bond_atom_site_label_2
_geom_bond_distance
_geom_bond_site_symmetry_2
_geom_bond_publ_flag
Mn1 C1 1.778(3) . ?
Mn1 C3 1.790(4) . ?
Mn1 C2 1.805(4) . ?
Mn1 O4 2.035(2) . ?
Mn1 N1 2.038(2) . ?
Mn1 O11 2.0536(19) . ?
N1 C11 1.317(4) . ?
N1 C15 1.345(3) . ?
C1 O1 1.131(4) . ?
C2 O2 1.130(4) . ?
C3 O3 1.134(4) . ?
O4 C16 1.210(3) . ?
C11 C12 1.367(4) . ?
C12 C13 1.355(4) . ?
C13 C14 1.360(4) . ?
C14 C15 1.361(4) . ?
C15 C16 1.436(4) . ?
Cl1 O12 1.398(2) . ?
Cl1 O13 1.401(2) . ?
Cl1 O14 1.401(2) . ?
Cl1 O11 1.4593(19) . ?
